data_2311780
loop_
_publ_author_name
'Fulle, Kyle'
'Sanjeewa, Liurukara D.'
'McMillen, Colin D.'
'Kolis, Joseph W.'

_publ_section_title
;
 Crystal chemistry and the role of ionic radius in rare earth
 tetrasilicates:
 Ba<sub>2</sub>RE<sub>2</sub>Si<sub>4</sub>O<sub>12</sub>F<sub>2</sub> (RE
 = Er<sup>3+</sup>-Lu<sup>3+</sup>) and
 Ba<sub>2</sub>RE<sub>2</sub>Si<sub>4</sub>O<sub>13</sub> (RE =
 La<sup>3+</sup>-Ho<sup>3+</sup>).
;
_journal_issue 'Pt 5'
_journal_name_full 'Acta crystallographica Section B, Structural science, crystal engineering and materials'
_journal_page_first 907
_journal_page_last 915
_journal_paper_doi 10.1107/S2052520617009544
_journal_volume 73
_journal_year 2017
_chemical_formula_sum 'Ba2 Eu2 O13 Si4'
_chemical_formula_weight 898.96
_space_group_crystal_system monoclinic
_space_group_IT_number 15
_space_group_name_Hall '-C 2yc'
_space_group_name_H-M_alt 'C 1 2/c 1'
_atom_sites_solution_primary direct
_atom_sites_solution_secondary difmap
_audit_creation_method SHELXL-2014/7
_cell_angle_alpha 90
_cell_angle_beta 104.23(2)
_cell_angle_gamma 90
_cell_formula_units_Z 4
_cell_length_a 12.9545(13)
_cell_length_b 5.2311(8)
_cell_length_c 17.595(5)
_cell_measurement_reflns_used 2928
_cell_measurement_temperature 298(2)
_cell_measurement_theta_max 26.7299
_cell_measurement_theta_min 2.3885
_cell_volume 1155.8(4)
_computing_cell_refinement 'CrystalClear (Rigaku/MSC, 2008)'
_computing_data_collection 'CrystalClear (Rigaku/MSC, 2008)'
_computing_data_reduction 'CrystalClear (Rigaku/MSC, 2008)'
_computing_molecular_graphics 'DIAMOND (Bradenburg, 1999)'
_computing_publication_material 'SHELXL-2014/7 (Sheldrick, 2014)'
_computing_structure_refinement 'SHELXL-2014/7 (Sheldrick, 2014)'
_computing_structure_solution 'SHELXL-2014/7 (Sheldrick, 2014)'
_diffrn_ambient_temperature 298(2)
_diffrn_detector_area_resol_mean 14.6199
_diffrn_measured_fraction_theta_full 0.999
_diffrn_measured_fraction_theta_max 0.995
_diffrn_measurement_device_type 'Rigaku AFC8S'
_diffrn_measurement_method '\w scans'
_diffrn_radiation_type MoK\a
_diffrn_radiation_wavelength 0.71073
_diffrn_reflns_av_R_equivalents 0.0797
_diffrn_reflns_av_unetI/netI 0.0482
_diffrn_reflns_Laue_measured_fraction_full 0.999
_diffrn_reflns_Laue_measured_fraction_max 0.995
_diffrn_reflns_limit_h_max 16
_diffrn_reflns_limit_h_min -16
_diffrn_reflns_limit_k_max 5
_diffrn_reflns_limit_k_min -6
_diffrn_reflns_limit_l_max 22
_diffrn_reflns_limit_l_min -22
_diffrn_reflns_number 4857
_diffrn_reflns_point_group_measured_fraction_full 0.999
_diffrn_reflns_point_group_measured_fraction_max 0.995
_diffrn_reflns_theta_full 25.242
_diffrn_reflns_theta_max 26.489
_diffrn_reflns_theta_min 2.388
_diffrn_source 'fine-focus sealed tube'
_exptl_absorpt_coefficient_mu 17.915
_exptl_absorpt_correction_T_max 1.0000
_exptl_absorpt_correction_T_min 0.3821
_exptl_absorpt_correction_type multi-scan
_exptl_absorpt_process_details 'REQAB, CrystalClear'
_exptl_crystal_colour colourless
_exptl_crystal_density_diffrn 5.166
_exptl_crystal_description block
_exptl_crystal_F_000 1592
_exptl_crystal_size_max 0.180
_exptl_crystal_size_mid 0.160
_exptl_crystal_size_min 0.130
_refine_diff_density_max 2.824
_refine_diff_density_min -3.042
_refine_diff_density_rms 0.484
_refine_ls_extinction_coef 0.00065(12)
_refine_ls_extinction_expression Fc^*^=kFc[1+0.001xFc^2^\l^3^/sin(2\q)]^-1/4^
_refine_ls_extinction_method 'SHELXL-2014/7 (Sheldrick 2014'
_refine_ls_goodness_of_fit_ref 1.111
_refine_ls_hydrogen_treatment undef
_refine_ls_matrix_type full
_refine_ls_number_parameters 97
_refine_ls_number_reflns 1196
_refine_ls_number_restraints 0
_refine_ls_restrained_S_all 1.111
_refine_ls_R_factor_all 0.0485
_refine_ls_R_factor_gt 0.0435
_refine_ls_shift/su_max 0.000
_refine_ls_shift/su_mean 0.000
_refine_ls_structure_factor_coef Fsqd
_refine_ls_weighting_details 'w=1/[\s^2^(Fo^2^)+(0.0790P)^2^+31.2028P] where P=(Fo^2^+2Fc^2^)/3'
_refine_ls_weighting_scheme calc
_refine_ls_wR_factor_gt 0.1149
_refine_ls_wR_factor_ref 0.1191
_reflns_Friedel_coverage 0.000
_reflns_number_gt 1095
_reflns_number_total 1196
_reflns_threshold_expression 'I > 2\s(I)'
_cod_data_source_file rm5005sup1.cif
_cod_data_source_block Eu
_cod_original_cell_volume 1155.7(4)
_cod_original_sg_symbol_H-M 'C 2/c'
_cod_database_code 2311780
_shelx_shelxl_version_number 2014/7
_shelx_space_group_comment
;
The symmetry employed for this shelxl refinement is uniquely defined
by the following loop, which should always be used as a source of
symmetry information in preference to the above space-group names.
They are only intended as comments.
;
_shelx_estimated_absorpt_t_min 0.141
_shelx_estimated_absorpt_t_max 0.204

loop_
_space_group_symop_operation_xyz
'x, y, z'
'-x, y, -z+1/2'
'x+1/2, y+1/2, z'
'-x+1/2, y+1/2, -z+1/2'
'-x, -y, -z'
'x, -y, z-1/2'
'-x+1/2, -y+1/2, -z'
'x+1/2, -y+1/2, z-1/2'

loop_
_atom_site_label
_atom_site_type_symbol
_atom_site_fract_x
_atom_site_fract_y
_atom_site_fract_z
_atom_site_U_iso_or_equiv
_atom_site_adp_type
_atom_site_occupancy
_atom_site_site_symmetry_order
_atom_site_calc_flag
_atom_site_refinement_flags_posn
_atom_site_refinement_flags_adp
_atom_site_refinement_flags_occupancy
Eu1 Eu 0.88547(3) 0.00868(7) 0.41531(3) 0.0099(3) Uani 1 1 d . . .
Ba1 Ba 0.66220(4) 0.49521(8) 0.33281(3) 0.0121(3) Uani 1 1 d . . .
Si1 Si 0.8815(2) -0.4671(5) 0.54424(14) 0.0101(5) Uani 1 1 d . . .
Si2 Si 1.06251(19) -0.5431(5) 0.68445(14) 0.0105(5) Uani 1 1 d . . .
O1 O 0.9823(4) -0.6417(11) 0.6001(3) 0.0147(12) Uani 1 1 d . . .
O2 O 0.7948(5) -0.4610(12) 0.5967(4) 0.0142(12) Uani 1 1 d . . .
O3 O 0.9291(4) -0.1749(11) 0.5387(3) 0.0115(11) Uani 1 1 d . . .
O4 O 0.8431(5) -0.5980(12) 0.4602(3) 0.0155(12) Uani 1 1 d . . .
O5 O 0.5000 0.1443(16) 0.2500 0.0118(16) Uani 1 2 d S T P
O6 O 0.9192(5) 0.2432(12) 0.3107(4) 0.0194(13) Uani 1 1 d . . .
O7 O 0.8354(5) -0.2766(12) 0.3062(3) 0.0141(12) Uani 1 1 d . . .

loop_
_atom_site_aniso_label
_atom_site_aniso_U_11
_atom_site_aniso_U_22
_atom_site_aniso_U_33
_atom_site_aniso_U_23
_atom_site_aniso_U_13
_atom_site_aniso_U_12
Eu1 0.0110(3) 0.0110(3) 0.0086(4) 0.00017(12) 0.0040(2) -0.00005(13)
Ba1 0.0137(4) 0.0122(4) 0.0110(4) -0.00098(15) 0.0043(3) -0.00158(15)
Si1 0.0115(10) 0.0109(10) 0.0085(12) 0.0007(8) 0.0034(9) -0.0002(8)
Si2 0.0119(11) 0.0116(10) 0.0095(12) 0.0008(9) 0.0054(9) 0.0002(8)
O1 0.016(3) 0.011(3) 0.016(3) -0.002(2) 0.004(2) -0.001(2)
O2 0.012(3) 0.019(3) 0.013(3) 0.002(2) 0.006(2) 0.002(2)
O3 0.017(3) 0.010(3) 0.007(3) 0.000(2) 0.002(2) -0.001(2)
O4 0.019(3) 0.015(3) 0.014(3) -0.004(2) 0.007(2) 0.002(2)
O5 0.018(4) 0.013(4) 0.006(4) 0.000 0.006(3) 0.000
O6 0.025(3) 0.016(3) 0.019(3) -0.003(2) 0.008(3) -0.005(2)
O7 0.015(3) 0.017(3) 0.010(3) 0.002(2) 0.003(2) 0.001(2)

loop_
_atom_type_symbol
_atom_type_description
_atom_type_scat_dispersion_real
_atom_type_scat_dispersion_imag
_atom_type_scat_source
O O 0.0106 0.0060 'International Tables Vol C Tables 4.2.6.8 and 6.1.1.4'
Si Si 0.0817 0.0704 'International Tables Vol C Tables 4.2.6.8 and 6.1.1.4'
Ba Ba -0.3244 2.2819 'International Tables Vol C Tables 4.2.6.8 and 6.1.1.4'
Eu Eu -0.1578 3.6682 'International Tables Vol C Tables 4.2.6.8 and 6.1.1.4'

loop_
_geom_angle_atom_site_label_1
_geom_angle_atom_site_label_2
_geom_angle_atom_site_label_3
_geom_angle
_geom_angle_site_symmetry_1
_geom_angle_site_symmetry_3
O2 Eu1 O3 92.8(2) 7_646 .
O2 Eu1 O4 78.9(2) 7_646 1_565
O3 Eu1 O4 94.2(2) . 1_565
O2 Eu1 O6 111.4(2) 7_646 .
O3 Eu1 O6 154.9(2) . .
O4 Eu1 O6 84.7(2) 1_565 .
O2 Eu1 O7 77.9(2) 7_646 .
O3 Eu1 O7 116.7(2) . .
O4 Eu1 O7 141.9(2) 1_565 .
O6 Eu1 O7 76.2(2) . .
O2 Eu1 O3 160.0(2) 7_646 5_756
O3 Eu1 O3 81.2(2) . 5_756
O4 Eu1 O3 82.5(2) 1_565 5_756
O6 Eu1 O3 73.8(2) . 5_756
O7 Eu1 O3 121.81(19) . 5_756
O2 Eu1 O1 125.6(2) 7_646 5_746
O3 Eu1 O1 77.23(19) . 5_746
O4 Eu1 O1 153.8(2) 1_565 5_746
O6 Eu1 O1 92.8(2) . 5_746
O7 Eu1 O1 61.11(19) . 5_746
O3 Eu1 O1 71.84(18) 5_756 5_746
O2 Eu1 Si2 102.40(17) 7_646 5_746
O3 Eu1 Si2 99.47(15) . 5_746
O4 Eu1 Si2 166.19(15) 1_565 5_746
O6 Eu1 Si2 82.01(16) . 5_746
O7 Eu1 Si2 29.40(14) . 5_746
O3 Eu1 Si2 97.39(14) 5_756 5_746
O1 Eu1 Si2 31.77(13) 5_746 5_746
O2 Eu1 Si1 78.43(17) 7_646 .
O3 Eu1 Si1 26.36(15) . .
O4 Eu1 Si1 112.44(15) 1_565 .
O6 Eu1 Si1 162.02(16) . .
O7 Eu1 Si1 91.92(15) . .
O3 Eu1 Si1 102.20(14) 5_756 .
O1 Eu1 Si1 69.47(14) 5_746 .
Si2 Eu1 Si1 81.15(6) 5_746 .
O2 Eu1 Si2 111.15(17) 7_646 5_756
O3 Eu1 Si2 141.24(15) . 5_756
O4 Eu1 Si2 63.04(15) 1_565 5_756
O6 Eu1 Si2 22.90(16) . 5_756
O7 Eu1 Si2 98.35(15) . 5_756
O3 Eu1 Si2 65.81(14) 5_756 5_756
O1 Eu1 Si2 108.95(14) 5_746 5_756
Si2 Eu1 Si2 104.23(7) 5_746 5_756
Si1 Eu1 Si2 167.17(7) . 5_756
O2 Eu1 Si1 88.21(17) 7_646 1_565
O3 Eu1 Si1 76.16(15) . 1_565
O4 Eu1 Si1 19.83(15) 1_565 1_565
O6 Eu1 Si1 97.58(16) . 1_565
O7 Eu1 Si1 161.19(15) . 1_565
O3 Eu1 Si1 71.88(14) 5_756 1_565
O1 Eu1 Si1 137.56(13) 5_746 1_565
Si2 Eu1 Si1 168.80(7) 5_746 1_565
Si1 Eu1 Si1 97.73(6) . 1_565
Si2 Eu1 Si1 74.70(6) 5_756 1_565
O2 Eu1 Eu1 132.30(16) 7_646 5_756
O3 Eu1 Eu1 42.45(14) . 5_756
O4 Eu1 Eu1 87.54(15) 1_565 5_756
O6 Eu1 Eu1 112.54(16) . 5_756
O7 Eu1 Eu1 130.15(14) . 5_756
O3 Eu1 Eu1 38.73(13) 5_756 5_756
O1 Eu1 Eu1 69.34(13) 5_746 5_756
Si2 Eu1 Eu1 101.07(5) 5_746 5_756
Si1 Eu1 Eu1 64.98(5) . 5_756
Si2 Eu1 Eu1 102.35(5) 5_756 5_756
Si1 Eu1 Eu1 68.66(4) 1_565 5_756
O7 Ba1 O2 66.19(18) 1_565 7_656
O7 Ba1 O6 77.43(19) 1_565 4_655
O2 Ba1 O6 89.19(19) 7_656 4_655
O7 Ba1 O7 83.43(13) 1_565 4_655
O2 Ba1 O7 142.71(18) 7_656 4_655
O6 Ba1 O7 62.40(18) 4_655 4_655
O7 Ba1 O4 69.69(17) 1_565 1_565
O2 Ba1 O4 76.09(18) 7_656 1_565
O6 Ba1 O4 147.06(18) 4_655 1_565
O7 Ba1 O4 114.19(17) 4_655 1_565
O7 Ba1 O5 136.73(13) 1_565 .
O2 Ba1 O5 146.68(17) 7_656 .
O6 Ba1 O5 76.98(18) 4_655 .
O7 Ba1 O5 53.79(12) 4_655 .
O4 Ba1 O5 129.75(18) 1_565 .
O7 Ba1 O3 120.13(17) 1_565 7_656
O2 Ba1 O3 56.12(17) 7_656 7_656
O6 Ba1 O3 114.19(16) 4_655 7_656
O7 Ba1 O3 155.77(16) 4_655 7_656
O4 Ba1 O3 81.93(15) 1_565 7_656
O5 Ba1 O3 102.08(12) . 7_656
O7 Ba1 O2 113.68(17) 1_565 7_646
O2 Ba1 O2 129.5(2) 7_656 7_646
O6 Ba1 O2 141.28(19) 4_655 7_646
O7 Ba1 O2 81.49(17) 4_655 7_646
O4 Ba1 O2 59.52(18) 1_565 7_646
O5 Ba1 O2 70.23(18) . 7_646
O3 Ba1 O2 92.72(16) 7_656 7_646
O7 Ba1 O1 162.10(17) 1_565 7_646
O2 Ba1 O1 116.04(17) 7_656 7_646
O6 Ba1 O1 119.71(18) 4_655 7_646
O7 Ba1 O1 99.60(16) 4_655 7_646
O4 Ba1 O1 93.21(17) 1_565 7_646
O5 Ba1 O1 51.38(12) . 7_646
O3 Ba1 O1 59.98(16) 7_656 7_646
O2 Ba1 O1 50.14(16) 7_646 7_646
O7 Ba1 Si1 93.73(14) 1_565 7_656
O2 Ba1 Si1 27.73(13) 7_656 7_656
O6 Ba1 Si1 98.71(14) 4_655 7_656
O7 Ba1 Si1 161.09(13) 4_655 7_656
O4 Ba1 Si1 81.88(12) 1_565 7_656
O5 Ba1 Si1 124.24(9) . 7_656
O3 Ba1 Si1 29.03(12) 7_656 7_656
O2 Ba1 Si1 116.47(13) 7_646 7_656
O1 Ba1 Si1 88.86(12) 7_646 7_656
O7 Ba1 Si2 109.83(13) 1_565 8_445
O2 Ba1 Si2 158.87(14) 7_656 8_445
O6 Ba1 Si2 69.83(14) 4_655 8_445
O7 Ba1 Si2 26.41(12) 4_655 8_445
O4 Ba1 Si2 123.14(13) 1_565 8_445
O5 Ba1 Si2 27.66(5) . 8_445
O3 Ba1 Si2 129.68(12) 7_656 8_445
O2 Ba1 Si2 71.56(13) 7_646 8_445
O1 Ba1 Si2 74.52(12) 7_646 8_445
Si1 Ba1 Si2 149.93(7) 7_656 8_445
O7 Ba1 Si1 134.51(13) 1_565 7_646
O2 Ba1 Si1 116.86(14) 7_656 7_646
O6 Ba1 Si1 143.88(15) 4_655 7_646
O7 Ba1 Si1 99.70(13) 4_655 7_646
O4 Ba1 Si1 67.78(13) 1_565 7_646
O5 Ba1 Si1 67.57(10) . 7_646
O3 Ba1 Si1 68.65(12) 7_656 7_646
O2 Ba1 Si1 26.19(12) 7_646 7_646
O1 Ba1 Si1 27.65(12) 7_646 7_646
Si1 Ba1 Si1 95.61(6) 7_656 7_646
Si2 Ba1 Si1 81.29(6) 8_445 7_646
O4 Si1 O2 115.8(4) . .
O4 Si1 O3 112.1(3) . .
O2 Si1 O3 109.6(3) . .
O4 Si1 O1 109.1(3) . .
O2 Si1 O1 102.9(3) . .
O3 Si1 O1 106.6(3) . .
O4 Si1 Eu1 75.3(2) . .
O2 Si1 Eu1 119.7(3) . .
O3 Si1 Eu1 38.2(2) . .
O1 Si1 Eu1 130.5(2) . .
O4 Si1 Ba1 146.5(2) . 7_656
O2 Si1 Ba1 51.6(2) . 7_656
O3 Si1 Ba1 59.6(2) . 7_656
O1 Si1 Ba1 104.2(2) . 7_656
Eu1 Si1 Ba1 85.70(6) . 7_656
O4 Si1 Eu1 29.5(2) . 1_545
O2 Si1 Eu1 119.9(3) . 1_545
O3 Si1 Eu1 127.4(2) . 1_545
O1 Si1 Eu1 79.9(2) . 1_545
Eu1 Si1 Eu1 97.72(6) . 1_545
Ba1 Si1 Eu1 170.96(9) 7_656 1_545
O4 Si1 Ba1 99.6(3) . 7_646
O2 Si1 Ba1 56.3(2) . 7_646
O3 Si1 Ba1 148.1(2) . 7_646
O1 Si1 Ba1 57.1(2) . 7_646
Eu1 Si1 Ba1 171.71(9) . 7_646
Ba1 Si1 Ba1 95.61(6) 7_656 7_646
Eu1 Si1 Ba1 79.81(5) 1_545 7_646
O6 Si2 O7 118.0(4) 5_756 5_746
O6 Si2 O5 111.8(4) 5_756 7_646
O7 Si2 O5 105.9(3) 5_746 7_646
O6 Si2 O1 113.9(3) 5_756 .
O7 Si2 O1 103.1(3) 5_746 .
O5 Si2 O1 102.5(3) 7_646 .
O6 Si2 Eu1 137.8(3) 5_756 5_746
O7 Si2 Eu1 47.2(2) 5_746 5_746
O5 Si2 Eu1 110.4(3) 7_646 5_746
O1 Si2 Eu1 56.0(2) . 5_746
O6 Si2 Eu1 35.1(2) 5_756 5_756
O7 Si2 Eu1 105.7(2) 5_746 5_756
O5 Si2 Eu1 143.6(3) 7_646 5_756
O1 Si2 Eu1 87.4(2) . 5_756
Eu1 Si2 Eu1 104.23(7) 5_746 5_756
O6 Si2 Ba1 127.0(3) 5_756 8_546
O7 Si2 Ba1 52.0(2) 5_746 8_546
O5 Si2 Ba1 54.59(19) 7_646 8_546
O1 Si2 Ba1 119.0(2) . 8_546
Eu1 Si2 Ba1 78.78(6) 5_746 8_546
Eu1 Si2 Ba1 146.91(8) 5_756 8_546
O6 Si2 Ba1 78.5(3) 5_756 5_756
O7 Si2 Ba1 41.5(2) 5_746 5_756
O5 Si2 Ba1 137.30(14) 7_646 5_756
O1 Si2 Ba1 110.7(2) . 5_756
Eu1 Si2 Ba1 70.28(5) 5_746 5_756
Eu1 Si2 Ba1 65.59(4) 5_756 5_756
Ba1 Si2 Ba1 85.43(6) 8_546 5_756
O6 Si2 Ba1 137.7(3) 5_756 7_646
O7 Si2 Ba1 104.2(2) 5_746 7_646
O5 Si2 Ba1 48.85(18) 7_646 7_646
O1 Si2 Ba1 54.9(2) . 7_646
Eu1 Si2 Ba1 74.57(5) 5_746 7_646
Eu1 Si2 Ba1 136.27(8) 5_756 7_646
Ba1 Si2 Ba1 76.69(5) 8_546 7_646
Ba1 Si2 Ba1 143.00(7) 5_756 7_646
Si2 O1 Si1 124.8(4) . .
Si2 O1 Eu1 92.2(3) . 5_746
Si1 O1 Eu1 139.6(3) . 5_746
Si2 O1 Ba1 98.6(3) . 7_646
Si1 O1 Ba1 95.3(2) . 7_646
Eu1 O1 Ba1 94.26(18) 5_746 7_646
Si1 O2 Eu1 140.7(4) . 7_646
Si1 O2 Ba1 100.6(3) . 7_656
Eu1 O2 Ba1 103.1(2) 7_646 7_656
Si1 O2 Ba1 97.5(3) . 7_646
Eu1 O2 Ba1 91.0(2) 7_646 7_646
Ba1 O2 Ba1 129.5(2) 7_656 7_646
Si1 O3 Eu1 115.4(3) . .
Si1 O3 Eu1 130.0(3) . 5_756
Eu1 O3 Eu1 98.8(2) . 5_756
Si1 O3 Ba1 91.4(2) . 7_656
Eu1 O3 Ba1 122.4(2) . 7_656
Eu1 O3 Ba1 100.11(18) 5_756 7_656
Si1 O4 Eu1 130.6(3) . 1_545
Si1 O4 Ba1 131.5(3) . 1_545
Eu1 O4 Ba1 95.8(2) 1_545 1_545
Si2 O5 Si2 142.6(6) 8_445 7_646
Si2 O5 Ba1 97.75(16) 8_445 .
Si2 O5 Ba1 105.75(17) 7_646 .
Si2 O5 Ba1 105.75(17) 8_445 2_655
Si2 O5 Ba1 97.75(16) 7_646 2_655
Ba1 O5 Ba1 101.4(3) . 2_655
Si2 O6 Eu1 122.0(3) 5_756 .
Si2 O6 Ba1 121.6(3) 5_756 4_645
Eu1 O6 Ba1 111.4(2) . 4_645
Si2 O7 Eu1 103.4(3) 5_746 .
Si2 O7 Ba1 115.2(3) 5_746 1_545
Eu1 O7 Ba1 102.2(2) . 1_545
Si2 O7 Ba1 101.6(3) 5_746 4_645
Eu1 O7 Ba1 108.7(2) . 4_645
Ba1 O7 Ba1 124.1(2) 1_545 4_645

loop_
_geom_bond_atom_site_label_1
_geom_bond_atom_site_label_2
_geom_bond_distance
_geom_bond_site_symmetry_2
Eu1 O2 2.307(6) 7_646
Eu1 O3 2.313(5) .
Eu1 O4 2.317(6) 1_565
Eu1 O6 2.341(6) .
Eu1 O7 2.392(6) .
Eu1 O3 2.495(6) 5_756
Eu1 O1 2.631(6) 5_746
Eu1 Si2 3.170(2) 5_746
Eu1 Si1 3.377(2) .
Eu1 Si2 3.454(2) 5_756
Eu1 Si1 3.567(2) 1_565
Eu1 Eu1 3.6533(14) 5_756
Ba1 O7 2.683(6) 1_565
Ba1 O2 2.729(7) 7_656
Ba1 O6 2.804(6) 4_655
Ba1 O7 2.835(6) 4_655
Ba1 O4 2.858(6) 1_565
Ba1 O5 2.898(5) .
Ba1 O3 2.951(5) 7_656
Ba1 O2 3.053(6) 7_646
Ba1 O1 3.066(6) 7_646
Ba1 Si1 3.420(2) 7_656
Ba1 Si2 3.524(3) 8_445
Ba1 Si1 3.638(3) 7_646
Si1 O4 1.595(6) .
Si1 O2 1.619(6) .
Si1 O3 1.660(6) .
Si1 O1 1.695(6) .
Si1 Ba1 3.420(2) 7_656
Si1 Eu1 3.567(2) 1_545
Si1 Ba1 3.638(3) 7_646
Si2 O6 1.586(7) 5_756
Si2 O7 1.600(6) 5_746
Si2 O5 1.651(4) 7_646
Si2 O1 1.670(6) .
Si2 Eu1 3.170(2) 5_746
Si2 Eu1 3.454(2) 5_756
Si2 Ba1 3.524(3) 8_546
Si2 Ba1 3.661(2) 5_756
Si2 Ba1 3.705(2) 7_646
O1 Eu1 2.631(6) 5_746
O1 Ba1 3.066(6) 7_646
O2 Eu1 2.307(6) 7_646
O2 Ba1 2.729(7) 7_656
O2 Ba1 3.053(6) 7_646
O3 Eu1 2.495(6) 5_756
O3 Ba1 2.951(5) 7_656
O4 Eu1 2.317(6) 1_545
O4 Ba1 2.858(6) 1_545
O5 Si2 1.651(4) 8_445
O5 Si2 1.651(4) 7_646
O5 Ba1 2.899(5) 2_655
O6 Si2 1.586(7) 5_756
O6 Ba1 2.804(6) 4_645
O7 Si2 1.600(6) 5_746
O7 Ba1 2.683(6) 1_545
O7 Ba1 2.836(6) 4_645
